data_7152928
loop_
_publ_author_name
'Jones, Roderick C.'
'Herasymchuk, Khrystyna'
'Mahdi, Tayseer'
'Petrov, Anna'
'Resanovi\'c, Sanja'
'Vaughan, Douglas G.'
'Lough, Alan J.'
'Quail, J. Wilson'
'Koivisto, Bryan D.'
'Wylie, R. Stephen'
'Gossage, Robert A.'

_publ_section_title
;
 Tautomerism and metal complexation of 2-acylmethyl-2-oxazolines: a
 combined synthetic, spectroscopic, crystallographic and theoretical
 treatment.
;
_journal_issue 21
_journal_name_full 'Organic &amp; biomolecular chemistry'
_journal_page_first 3484
_journal_page_last 3493
_journal_paper_doi 10.1039/c3ob25867j
_journal_volume 11
_journal_year 2013
_chemical_formula_moiety 'C26 H28 Cu N2 O4'
_chemical_formula_sum 'C26 H28 Cu N2 O4'
_chemical_formula_weight 496.04
_chemical_name_systematic
;
?
;
_space_group_IT_number 14
_symmetry_cell_setting monoclinic
_symmetry_space_group_name_Hall '-P 2ybc'
_symmetry_space_group_name_H-M 'P 1 21/c 1'
_atom_sites_solution_hydrogens geom
_atom_sites_solution_primary direct
_atom_sites_solution_secondary difmap
_audit_creation_method SHELXL-97
_cell_angle_alpha 90.00
_cell_angle_beta 100.6720(19)
_cell_angle_gamma 90.00
_cell_formula_units_Z 4
_cell_length_a 12.8657(4)
_cell_length_b 13.4020(5)
_cell_length_c 14.1823(3)
_cell_measurement_reflns_used 16014
_cell_measurement_temperature 150(1)
_cell_measurement_theta_max 27.5
_cell_measurement_theta_min 2.8
_cell_volume 2403.10(13)
_computing_cell_refinement 'Denzo-SMN (Otwinowski & Minor, 1997)'
_computing_data_collection 'Collect (Nonius B.V., 1997-2002)'
_computing_data_reduction Denzo-SMN
_computing_molecular_graphics 'PLATON (Spek, 2003)'
_computing_publication_material 'SHELXTL V6.1'
_computing_structure_refinement 'SHELXTL V6.1 (Sheldrick, 2008)'
_computing_structure_solution 'SIR-92 (Altomare et al., 1994)'
_diffrn_ambient_temperature 150(2)
_diffrn_detector_area_resol_mean 9
_diffrn_measured_fraction_theta_full 0.996
_diffrn_measured_fraction_theta_max 0.983
_diffrn_measurement_device_type 'Nonius KappaCCD'
_diffrn_measurement_method '\f scans and \w scans with \k offsets'
_diffrn_radiation_monochromator graphite
_diffrn_radiation_source 'fine-focus sealed tube'
_diffrn_radiation_type MoK\a
_diffrn_radiation_wavelength 0.71073
_diffrn_reflns_av_R_equivalents 0.0496
_diffrn_reflns_av_sigmaI/netI 0.0626
_diffrn_reflns_limit_h_max 16
_diffrn_reflns_limit_h_min -16
_diffrn_reflns_limit_k_max 17
_diffrn_reflns_limit_k_min -15
_diffrn_reflns_limit_l_max 18
_diffrn_reflns_limit_l_min -18
_diffrn_reflns_number 16014
_diffrn_reflns_theta_full 27.54
_diffrn_reflns_theta_max 27.54
_diffrn_reflns_theta_min 2.81
_diffrn_standards_number 0
_exptl_absorpt_coefficient_mu 0.943
_exptl_absorpt_correction_T_max 0.934
_exptl_absorpt_correction_T_min 0.834
_exptl_absorpt_correction_type multi-scan
_exptl_absorpt_process_details
;
multi-scan from symmetry-related measurements
Sortav (Blessing 1995)
;
_exptl_crystal_colour green
_exptl_crystal_density_diffrn 1.371
_exptl_crystal_density_method 'not measured'
_exptl_crystal_description plate
_exptl_crystal_F_000 1036
_exptl_crystal_size_max 0.16
_exptl_crystal_size_mid 0.14
_exptl_crystal_size_min 0.08
_refine_diff_density_max 0.567
_refine_diff_density_min -0.520
_refine_diff_density_rms 0.080
_refine_ls_extinction_method none
_refine_ls_goodness_of_fit_ref 1.048
_refine_ls_hydrogen_treatment constr
_refine_ls_matrix_type full
_refine_ls_number_parameters 302
_refine_ls_number_reflns 5459
_refine_ls_number_restraints 0
_refine_ls_restrained_S_all 1.048
_refine_ls_R_factor_all 0.0767
_refine_ls_R_factor_gt 0.0420
_refine_ls_shift/su_max 0.001
_refine_ls_shift/su_mean 0.000
_refine_ls_structure_factor_coef Fsqd
_refine_ls_weighting_details 'calc w=1/[\s^2^(Fo^2^)+(0.0406P)^2^+1.1873P] where P=(Fo^2^+2Fc^2^)/3'
_refine_ls_weighting_scheme calc
_refine_ls_wR_factor_gt 0.0892
_refine_ls_wR_factor_ref 0.1036
_reflns_number_gt 3872
_reflns_number_total 5459
_reflns_threshold_expression I>2\s(I)
_cod_data_source_file c3ob25867j.txt
_cod_data_source_block k09122
_cod_depositor_comments
;
The following automatic conversions were performed:

'_symmetry_cell_setting' value 'Monoclinic' changed to 'monoclinic'
according to /home/saulius/struct/CIF-dictionaries/cif_core.dic
dictionary named 'cif_core.dic' version 2.4.2 from 2011-04-26.

Automatic conversion script
Id: cif_fix_values 1891 2012-01-12 08:04:46Z andrius 
;
_cod_original_sg_symbol_H-M 'P 21/c'
_cod_database_code 7152928

loop_
_symmetry_equiv_pos_as_xyz
'x, y, z'
'-x, y+1/2, -z+1/2'
'-x, -y, -z'
'x, -y-1/2, z-1/2'

loop_
_atom_site_label
_atom_site_type_symbol
_atom_site_fract_x
_atom_site_fract_y
_atom_site_fract_z
_atom_site_U_iso_or_equiv
_atom_site_adp_type
_atom_site_occupancy
_atom_site_symmetry_multiplicity
_atom_site_calc_flag
_atom_site_refinement_flags
Cu1 Cu 0.16621(2) 0.12598(2) 0.736737(19) 0.01991(10) Uani 1 1 d .
O1 O 0.32541(14) -0.07665(13) 0.92725(12) 0.0265(4) Uani 1 1 d .
O2 O 0.01888(14) 0.21299(15) 0.46787(12) 0.0318(5) Uani 1 1 d .
O3 O 0.29991(13) 0.19366(13) 0.77131(11) 0.0248(4) Uani 1 1 d .
O4 O 0.02107(13) 0.11860(12) 0.75118(11) 0.0217(4) Uani 1 1 d .
N1 N 0.21086(15) 0.01580(15) 0.82435(13) 0.0201(4) Uani 1 1 d .
N2 N 0.12898(16) 0.17941(16) 0.60698(14) 0.0225(5) Uani 1 1 d .
C1 C 0.38002(19) 0.16848(19) 0.83685(17) 0.0212(5) Uani 1 1 d .
C2 C 0.46968(19) 0.24056(19) 0.85149(18) 0.0229(6) Uani 1 1 d .
C3 C 0.4905(2) 0.2969(2) 0.7745(2) 0.0307(6) Uani 1 1 d .
H3A H 0.4480 0.2881 0.7127 0.037 Uiso 1 1 calc R
C4 C 0.5728(2) 0.3658(2) 0.7872(2) 0.0392(7) Uani 1 1 d .
H4A H 0.5868 0.4034 0.7342 0.047 Uiso 1 1 calc R
C5 C 0.6341(2) 0.3796(2) 0.8768(3) 0.0435(8) Uani 1 1 d .
H5A H 0.6903 0.4266 0.8856 0.052 Uiso 1 1 calc R
C6 C 0.6137(2) 0.3250(2) 0.9534(2) 0.0381(7) Uani 1 1 d .
H6A H 0.6552 0.3355 1.0153 0.046 Uiso 1 1 calc R
C7 C 0.5331(2) 0.2549(2) 0.94126(19) 0.0286(6) Uani 1 1 d .
H7A H 0.5211 0.2164 0.9945 0.034 Uiso 1 1 calc R
C8 C 0.38690(19) 0.08176(19) 0.88954(17) 0.0218(5) Uani 1 1 d .
H8A H 0.4492 0.0695 0.9356 0.026 Uiso 1 1 calc R
C9 C 0.30458(19) 0.01002(18) 0.87776(16) 0.0209(5) Uani 1 1 d .
C10 C 0.2390(2) -0.14403(19) 0.88894(19) 0.0287(6) Uani 1 1 d .
H10A H 0.2172 -0.1836 0.9409 0.034 Uiso 1 1 calc R
H10B H 0.2600 -0.1902 0.8413 0.034 Uiso 1 1 calc R
C11 C 0.1497(2) -0.07513(18) 0.84171(17) 0.0234(6) Uani 1 1 d .
C12 C 0.0761(2) -0.0500(2) 0.91185(19) 0.0310(6) Uani 1 1 d .
H12A H 0.0233 -0.0010 0.8824 0.046 Uiso 1 1 calc R
H12B H 0.1177 -0.0220 0.9708 0.046 Uiso 1 1 calc R
H12C H 0.0403 -0.1108 0.9272 0.046 Uiso 1 1 calc R
C13 C 0.0889(2) -0.1180(2) 0.74839(19) 0.0315(6) Uani 1 1 d .
H13A H 0.1380 -0.1323 0.7050 0.047 Uiso 1 1 calc R
H13B H 0.0359 -0.0696 0.7183 0.047 Uiso 1 1 calc R
H13C H 0.0535 -0.1797 0.7618 0.047 Uiso 1 1 calc R
C14 C -0.06111(19) 0.11818(17) 0.68307(17) 0.0200(5) Uani 1 1 d .
C15 C -0.16305(19) 0.09147(18) 0.71330(17) 0.0224(6) Uani 1 1 d .
C16 C -0.1818(2) 0.12180(19) 0.80227(19) 0.0263(6) Uani 1 1 d .
H16A H -0.1287 0.1569 0.8450 0.032 Uiso 1 1 calc R
C17 C -0.2782(2) 0.1009(2) 0.8291(2) 0.0318(7) Uani 1 1 d .
H17A H -0.2913 0.1233 0.8893 0.038 Uiso 1 1 calc R
C18 C -0.3551(2) 0.0477(2) 0.7681(2) 0.0353(7) Uani 1 1 d .
H18A H -0.4209 0.0336 0.7865 0.042 Uiso 1 1 calc R
C19 C -0.3359(2) 0.0151(2) 0.6810(2) 0.0361(7) Uani 1 1 d .
H19A H -0.3880 -0.0226 0.6396 0.043 Uiso 1 1 calc R
C20 C -0.2407(2) 0.0373(2) 0.65355(18) 0.0283(6) Uani 1 1 d .
H20A H -0.2283 0.0152 0.5930 0.034 Uiso 1 1 calc R
C21 C -0.0601(2) 0.14215(19) 0.58903(17) 0.0237(6) Uani 1 1 d .
H21A H -0.1235 0.1356 0.5430 0.028 Uiso 1 1 calc R
C22 C 0.0324(2) 0.17626(19) 0.55875(17) 0.0236(6) Uani 1 1 d .
C23 C 0.1237(2) 0.2346(2) 0.44905(19) 0.0362(7) Uani 1 1 d .
H23A H 0.1253 0.3012 0.4192 0.043 Uiso 1 1 calc R
H23B H 0.1451 0.1839 0.4056 0.043 Uiso 1 1 calc R
C24 C 0.1974(2) 0.2317(2) 0.54771(17) 0.0264(6) Uani 1 1 d .
C25 C 0.2972(2) 0.1716(2) 0.54481(19) 0.0332(7) Uani 1 1 d .
H25A H 0.3421 0.1714 0.6086 0.050 Uiso 1 1 calc R
H25B H 0.3358 0.2019 0.4986 0.050 Uiso 1 1 calc R
H25C H 0.2778 0.1030 0.5253 0.050 Uiso 1 1 calc R
C26 C 0.2228(2) 0.3363(2) 0.5883(2) 0.0330(7) Uani 1 1 d .
H26A H 0.2601 0.3313 0.6550 0.049 Uiso 1 1 calc R
H26B H 0.1569 0.3737 0.5860 0.049 Uiso 1 1 calc R
H26C H 0.2677 0.3710 0.5500 0.049 Uiso 1 1 calc R

loop_
_atom_site_aniso_label
_atom_site_aniso_U_11
_atom_site_aniso_U_22
_atom_site_aniso_U_33
_atom_site_aniso_U_23
_atom_site_aniso_U_13
_atom_site_aniso_U_12
Cu1 0.01972(17) 0.02011(17) 0.01956(16) 0.00261(13) 0.00272(12) -0.00122(13)
O1 0.0275(10) 0.0183(10) 0.0316(10) 0.0065(8) 0.0000(8) -0.0015(8)
O2 0.0309(11) 0.0429(12) 0.0200(9) 0.0091(8) 0.0006(8) 0.0013(9)
O3 0.0217(9) 0.0262(10) 0.0252(9) 0.0061(8) 0.0009(7) -0.0038(8)
O4 0.0208(9) 0.0245(10) 0.0193(8) 0.0011(7) 0.0025(7) 0.0004(8)
N1 0.0207(11) 0.0185(11) 0.0215(10) 0.0005(9) 0.0045(8) -0.0028(9)
N2 0.0250(12) 0.0231(12) 0.0201(10) 0.0026(9) 0.0058(9) -0.0020(9)
C1 0.0195(13) 0.0236(14) 0.0215(12) -0.0031(11) 0.0062(10) 0.0011(11)
C2 0.0177(13) 0.0189(13) 0.0331(14) -0.0011(11) 0.0072(11) 0.0030(10)
C3 0.0229(14) 0.0297(16) 0.0415(16) 0.0018(13) 0.0113(12) 0.0001(12)
C4 0.0307(16) 0.0305(17) 0.061(2) 0.0115(15) 0.0194(15) -0.0018(13)
C5 0.0238(16) 0.0287(17) 0.078(2) -0.0023(16) 0.0091(16) -0.0073(13)
C6 0.0251(15) 0.0298(17) 0.0547(19) -0.0083(15) -0.0049(13) -0.0008(13)
C7 0.0223(14) 0.0254(15) 0.0368(15) -0.0018(12) 0.0023(11) 0.0028(12)
C8 0.0186(13) 0.0224(14) 0.0236(13) -0.0006(11) 0.0015(10) -0.0004(11)
C9 0.0264(14) 0.0176(13) 0.0201(12) 0.0017(10) 0.0086(10) 0.0044(11)
C10 0.0298(15) 0.0207(15) 0.0341(14) 0.0040(11) 0.0022(12) -0.0036(11)
C11 0.0270(14) 0.0155(13) 0.0271(13) 0.0026(11) 0.0033(11) -0.0023(11)
C12 0.0290(15) 0.0283(15) 0.0370(15) 0.0066(12) 0.0102(12) -0.0048(12)
C13 0.0351(16) 0.0210(14) 0.0347(15) -0.0017(12) -0.0034(12) -0.0061(12)
C14 0.0238(13) 0.0134(12) 0.0229(12) -0.0022(10) 0.0043(10) 0.0029(10)
C15 0.0204(13) 0.0166(13) 0.0294(14) 0.0061(11) 0.0022(11) 0.0038(10)
C16 0.0248(14) 0.0212(14) 0.0319(14) -0.0008(12) 0.0025(11) 0.0011(11)
C17 0.0322(16) 0.0333(16) 0.0330(15) 0.0003(13) 0.0142(12) 0.0032(13)
C18 0.0226(15) 0.0411(18) 0.0436(16) 0.0063(14) 0.0102(13) -0.0032(13)
C19 0.0292(16) 0.0376(18) 0.0393(17) -0.0004(14) 0.0008(13) -0.0095(13)
C20 0.0281(15) 0.0294(15) 0.0267(13) -0.0023(12) 0.0027(11) -0.0039(12)
C21 0.0212(13) 0.0263(15) 0.0218(12) -0.0011(11) -0.0004(10) -0.0007(11)
C22 0.0311(15) 0.0205(14) 0.0189(12) 0.0010(11) 0.0040(11) 0.0027(11)
C23 0.0338(16) 0.0489(19) 0.0266(14) 0.0102(13) 0.0070(12) -0.0011(14)
C24 0.0291(15) 0.0296(15) 0.0219(12) 0.0060(11) 0.0087(11) -0.0009(12)
C25 0.0321(16) 0.0406(17) 0.0292(14) 0.0001(13) 0.0117(12) 0.0006(13)
C26 0.0322(16) 0.0279(15) 0.0396(16) 0.0105(13) 0.0090(13) -0.0002(13)

loop_
_atom_type_symbol
_atom_type_description
_atom_type_scat_dispersion_real
_atom_type_scat_dispersion_imag
_atom_type_scat_source
C C 0.0033 0.0016 'International Tables Vol C Tables 4.2.6.8 and 6.1.1.4'
H H 0.0000 0.0000 'International Tables Vol C Tables 4.2.6.8 and 6.1.1.4'
N N 0.0061 0.0033 'International Tables Vol C Tables 4.2.6.8 and 6.1.1.4'
O O 0.0106 0.0060 'International Tables Vol C Tables 4.2.6.8 and 6.1.1.4'
Cu Cu 0.3201 1.2651 'International Tables Vol C Tables 4.2.6.8 and 6.1.1.4'

loop_
_geom_angle_atom_site_label_1
_geom_angle_atom_site_label_2
_geom_angle_atom_site_label_3
_geom_angle
O4 Cu1 O3 146.95(7)
O4 Cu1 N1 94.06(8)
O3 Cu1 N1 92.90(8)
O4 Cu1 N2 92.63(8)
O3 Cu1 N2 96.83(8)
N1 Cu1 N2 150.79(9)
C9 O1 C10 105.88(18)
C22 O2 C23 106.65(19)
C1 O3 Cu1 127.81(16)
C14 O4 Cu1 126.71(15)
C9 N1 C11 108.3(2)
C9 N1 Cu1 123.26(16)
C11 N1 Cu1 128.39(15)
C22 N2 C24 108.8(2)
C22 N2 Cu1 121.80(16)
C24 N2 Cu1 129.33(16)
O3 C1 C8 124.8(2)
O3 C1 C2 115.0(2)
C8 C1 C2 120.1(2)
C7 C2 C3 118.5(2)
C7 C2 C1 121.6(2)
C3 C2 C1 119.9(2)
C4 C3 C2 120.6(3)
C5 C4 C3 120.0(3)
C6 C5 C4 119.8(3)
C5 C6 C7 120.7(3)
C6 C7 C2 120.4(3)
C1 C8 C9 122.5(2)
N1 C9 O1 115.1(2)
N1 C9 C8 128.3(2)
O1 C9 C8 116.6(2)
O1 C10 C11 104.40(19)
N1 C11 C13 111.49(19)
N1 C11 C10 100.86(19)
C13 C11 C10 112.2(2)
N1 C11 C12 109.6(2)
C13 C11 C12 111.6(2)
C10 C11 C12 110.7(2)
O4 C14 C21 124.8(2)
O4 C14 C15 115.2(2)
C21 C14 C15 120.0(2)
C16 C15 C20 118.7(2)
C16 C15 C14 120.0(2)
C20 C15 C14 121.3(2)
C15 C16 C17 120.2(3)
C18 C17 C16 120.2(3)
C19 C18 C17 119.9(3)
C18 C19 C20 119.9(3)
C19 C20 C15 121.0(2)
C14 C21 C22 122.0(2)
N2 C22 O2 115.3(2)
N2 C22 C21 128.7(2)
O2 C22 C21 116.0(2)
O2 C23 C24 105.4(2)
N2 C24 C25 110.7(2)
N2 C24 C26 108.9(2)
C25 C24 C26 111.9(2)
N2 C24 C23 101.2(2)
C25 C24 C23 111.7(2)
C26 C24 C23 111.9(2)

loop_
_geom_bond_atom_site_label_1
_geom_bond_atom_site_label_2
_geom_bond_distance
Cu1 O4 1.9184(16)
Cu1 O3 1.9261(17)
Cu1 N1 1.947(2)
Cu1 N2 1.9499(19)
O1 C9 1.358(3)
O1 C10 1.457(3)
O2 C22 1.360(3)
O2 C23 1.451(3)
O3 C1 1.298(3)
O4 C14 1.293(3)
N1 C9 1.302(3)
N1 C11 1.496(3)
N2 C22 1.304(3)
N2 C24 1.499(3)
C1 C8 1.376(4)
C1 C2 1.489(3)
C2 C7 1.392(3)
C2 C3 1.394(4)
C3 C4 1.392(4)
C4 C5 1.378(5)
C5 C6 1.375(4)
C6 C7 1.386(4)
C8 C9 1.417(3)
C10 C11 1.529(4)
C11 C13 1.520(3)
C11 C12 1.532(3)
C14 C21 1.374(3)
C14 C15 1.497(3)
C15 C16 1.389(4)
C15 C20 1.389(3)
C16 C17 1.390(4)
C17 C18 1.385(4)
C18 C19 1.376(4)
C19 C20 1.384(4)
C21 C22 1.414(3)
C23 C24 1.539(4)
C24 C25 1.522(4)
C24 C26 1.528(4)
